data_4130607
loop_
_publ_author_name
'Krishna, Gamidi Rama'
'Devarapalli, Ramesh'
'Lal, Garima'
'Reddy, C. Malla'

_publ_section_title
;
 Mechanically Flexible Organic Crystals Achieved by Introducing Weak
 Interactions in Structure: Supramolecular Shape Synthons.
;
_journal_issue 41
_journal_name_full 'Journal of the American Chemical Society'
_journal_page_first 13561
_journal_page_last 13567
_journal_paper_doi 10.1021/jacs.6b05118
_journal_volume 138
_journal_year 2016
_chemical_formula_sum 'C18 H21 N O2'
_chemical_formula_weight 283.36
_space_group_IT_number 33
_space_group_name_Hall 'P -2ac -2n'
_space_group_name_H-M_alt 'P n 21 a'
_symmetry_cell_setting orthorhombic
_symmetry_space_group_name_H-M 'P n 21 a'
_atom_sites_solution_hydrogens geom
_atom_sites_solution_primary direct
_atom_sites_solution_secondary difmap
_audit_creation_method SHELXL-97
_cell_angle_alpha 90.00
_cell_angle_beta 90.00
_cell_angle_gamma 90.00
_cell_formula_units_Z 8
_cell_length_a 19.4469(5)
_cell_length_b 9.7388(3)
_cell_length_c 16.3359(4)
_cell_measurement_reflns_used 4960
_cell_measurement_temperature 296(2)
_cell_measurement_theta_max 28.8230
_cell_measurement_theta_min 3.4070
_cell_volume 3093.85(15)
_computing_cell_refinement 'CrysAlisPro, Agilent Technologies'
_computing_data_collection 'CrysAlisPro, Agilent Technologies'
_computing_data_reduction 'CrysAlisPro, Agilent Technologies'
_computing_molecular_graphics SHELXTL
_computing_publication_material SHELXTL
_computing_structure_refinement 'SHELXL-97 (Sheldrick, 1997)'
_computing_structure_solution 'SHELXS-97 (Sheldrick, 1990)'
_diffrn_ambient_temperature 296(2)
_diffrn_measured_fraction_theta_full 0.995
_diffrn_measured_fraction_theta_max 0.995
_diffrn_measurement_device_type 'SuperNova, Dual, Cu at zero, Eos'
_diffrn_measurement_method '\w scans'
_diffrn_radiation_monochromator graphite
_diffrn_radiation_source 'fine-focus sealed tube'
_diffrn_radiation_type MoK\a
_diffrn_radiation_wavelength 0.71073
_diffrn_reflns_av_R_equivalents 0.0326
_diffrn_reflns_av_sigmaI/netI 0.0502
_diffrn_reflns_limit_h_max 11
_diffrn_reflns_limit_h_min -25
_diffrn_reflns_limit_k_max 12
_diffrn_reflns_limit_k_min -12
_diffrn_reflns_limit_l_max 20
_diffrn_reflns_limit_l_min -21
_diffrn_reflns_number 10674
_diffrn_reflns_theta_full 28.00
_diffrn_reflns_theta_max 28.00
_diffrn_reflns_theta_min 2.96
_exptl_absorpt_coefficient_mu 0.079
_exptl_absorpt_correction_T_max 0.992
_exptl_absorpt_correction_T_min 0.981
_exptl_absorpt_correction_type multi-scan
_exptl_absorpt_process_details 'SADABS; BRUKER, 2008'
_exptl_crystal_colour orange
_exptl_crystal_density_diffrn 1.217
_exptl_crystal_density_method 'not measured'
_exptl_crystal_description needle
_exptl_crystal_F_000 1216
_exptl_crystal_size_max 0.56
_exptl_crystal_size_mid 0.2
_exptl_crystal_size_min 0.1
_refine_diff_density_max 0.382
_refine_diff_density_min -0.258
_refine_diff_density_rms 0.048
_refine_ls_abs_structure_details 'Flack H D (1983), Acta Cryst. A39, 876-881'
_refine_ls_abs_structure_Flack 0.000(14)
_refine_ls_extinction_expression Fc^*^=kFc[1+0.001xFc^2^\l^3^/sin(2\q)]^-1/4^
_refine_ls_extinction_method SHELXL
_refine_ls_goodness_of_fit_ref 1.072
_refine_ls_hydrogen_treatment mixed
_refine_ls_matrix_type full
_refine_ls_number_parameters 404
_refine_ls_number_reflns 5706
_refine_ls_number_restraints 1
_refine_ls_restrained_S_all 1.072
_refine_ls_R_factor_all 0.0641
_refine_ls_R_factor_gt 0.0519
_refine_ls_shift/su_max 0.000
_refine_ls_shift/su_mean 0.000
_refine_ls_structure_factor_coef Fsqd
_refine_ls_weighting_details 'calc w=1/[\s^2^(Fo^2^)+(0.0481P)^2^+0.7827P] where P=(Fo^2^+2Fc^2^)/3'
_refine_ls_weighting_scheme calc
_refine_ls_wR_factor_gt 0.1199
_refine_ls_wR_factor_ref 0.1279
_reflns_number_gt 4645
_reflns_number_total 5706
_reflns_threshold_expression >2sigma(I)
_cod_data_source_file ja6b05118_si_018.cif
_cod_data_source_block 4e
_cod_original_cell_volume 3093.83(15)
_cod_database_code 4130607

loop_
_symmetry_equiv_pos_as_xyz
'x, y, z'
'x+1/2, y, -z+1/2'
'-x+1/2, y+1/2, z+1/2'
'-x, y+1/2, -z'

loop_
_atom_site_label
_atom_site_type_symbol
_atom_site_fract_x
_atom_site_fract_y
_atom_site_fract_z
_atom_site_U_iso_or_equiv
_atom_site_adp_type
_atom_site_occupancy
_atom_site_symmetry_multiplicity
_atom_site_calc_flag
_atom_site_refinement_flags
O1 O 0.44546(9) 0.5541(2) 0.66402(11) 0.0232(4) Uani 1 1 d .
O2 O 0.44553(9) 0.5535(2) 0.82491(10) 0.0262(5) Uani 1 1 d .
O3 O 0.79827(10) 0.6848(2) 0.48909(13) 0.0298(5) Uani 1 1 d .
O4 O 0.79701(9) 0.6805(2) 0.64913(11) 0.0283(5) Uani 1 1 d .
N1 N 0.51356(11) 0.5236(2) 0.52687(12) 0.0201(5) Uani 1 1 d .
N2 N 0.73076(12) 0.7139(3) 0.35145(13) 0.0247(5) Uani 1 1 d .
C1 C 0.50490(13) 0.5163(3) 0.70216(15) 0.0191(5) Uani 1 1 d .
C2 C 0.50552(12) 0.5143(3) 0.78770(16) 0.0195(5) Uani 1 1 d .
C3 C 0.56451(14) 0.4743(3) 0.82864(16) 0.0219(6) Uani 1 1 d .
H3 H 0.5650 0.4729 0.8856 0.026 Uiso 1 1 calc R
C4 C 0.62335(14) 0.4362(3) 0.78520(16) 0.0235(6) Uani 1 1 d .
H4 H 0.6626 0.4087 0.8132 0.028 Uiso 1 1 calc R
C5 C 0.62325(13) 0.4393(3) 0.70111(16) 0.0214(6) Uani 1 1 d .
H5 H 0.6625 0.4138 0.6723 0.026 Uiso 1 1 calc R
C6 C 0.56433(13) 0.4806(3) 0.65862(15) 0.0187(5) Uani 1 1 d .
C7 C 0.56572(13) 0.4869(3) 0.56977(15) 0.0193(5) Uani 1 1 d .
C8 C 0.51809(13) 0.5216(3) 0.44047(15) 0.0192(5) Uani 1 1 d .
C9 C 0.55209(14) 0.4182(3) 0.39767(16) 0.0241(6) Uani 1 1 d .
H9 H 0.5755 0.3503 0.4264 0.029 Uiso 1 1 calc R
C10 C 0.55153(14) 0.4150(3) 0.31316(16) 0.0254(6) Uani 1 1 d .
H10 H 0.5741 0.3440 0.2861 0.030 Uiso 1 1 calc R
C11 C 0.51802(13) 0.5152(3) 0.26743(15) 0.0212(6) Uani 1 1 d .
C12 C 0.48456(14) 0.6198(3) 0.31105(16) 0.0238(6) Uani 1 1 d .
H12 H 0.4623 0.6894 0.2824 0.029 Uiso 1 1 calc R
C13 C 0.48394(14) 0.6217(3) 0.39549(16) 0.0225(6) Uani 1 1 d .
H13 H 0.4603 0.6910 0.4227 0.027 Uiso 1 1 calc R
C14 C 0.51324(15) 0.5040(3) 0.17411(16) 0.0261(6) Uani 1 1 d .
C15 C 0.58048(17) 0.4466(4) 0.13808(18) 0.0381(8) Uani 1 1 d .
H15A H 0.6183 0.5031 0.1551 0.057 Uiso 1 1 calc R
H15B H 0.5777 0.4466 0.0794 0.057 Uiso 1 1 calc R
H15C H 0.5874 0.3545 0.1573 0.057 Uiso 1 1 calc R
C16 C 0.45434(17) 0.4057(4) 0.15361(18) 0.0427(9) Uani 1 1 d .
H16A H 0.4634 0.3176 0.1776 0.064 Uiso 1 1 calc R
H16B H 0.4507 0.3962 0.0953 0.064 Uiso 1 1 calc R
H16C H 0.4121 0.4417 0.1750 0.064 Uiso 1 1 calc R
C17 C 0.5009(2) 0.6441(4) 0.13494(19) 0.0509(10) Uani 1 1 d .
H17A H 0.4558 0.6762 0.1492 0.076 Uiso 1 1 calc R
H17B H 0.5044 0.6361 0.0765 0.076 Uiso 1 1 calc R
H17C H 0.5347 0.7080 0.1544 0.076 Uiso 1 1 calc R
C18 C 0.44624(14) 0.5629(3) 0.91195(15) 0.0271(6) Uani 1 1 d .
H18A H 0.4825 0.6235 0.9288 0.041 Uiso 1 1 calc R
H18B H 0.4537 0.4735 0.9349 0.041 Uiso 1 1 calc R
H18C H 0.4029 0.5982 0.9307 0.041 Uiso 1 1 calc R
C19 C 0.73869(14) 0.7202(3) 0.52568(16) 0.0239(6) Uani 1 1 d .
C20 C 0.73762(13) 0.7222(3) 0.61209(17) 0.0235(6) Uani 1 1 d .
C21 C 0.67903(14) 0.7636(3) 0.65274(18) 0.0255(6) Uani 1 1 d .
H21 H 0.6784 0.7655 0.7097 0.031 Uiso 1 1 calc R
C22 C 0.62069(13) 0.8028(3) 0.60898(17) 0.0238(6) Uani 1 1 d .
H22 H 0.5818 0.8326 0.6369 0.029 Uiso 1 1 calc R
C23 C 0.62020(13) 0.7977(3) 0.52506(17) 0.0242(6) Uani 1 1 d .
H23 H 0.5808 0.8224 0.4963 0.029 Uiso 1 1 calc R
C24 C 0.67945(14) 0.7550(3) 0.48239(17) 0.0233(6) Uani 1 1 d .
C25 C 0.67770(15) 0.7491(3) 0.39326(18) 0.0260(6) Uani 1 1 d .
C26 C 0.72920(14) 0.7160(3) 0.26479(16) 0.0229(6) Uani 1 1 d .
C27 C 0.77124(15) 0.6230(3) 0.22363(17) 0.0278(6) Uani 1 1 d .
H27 H 0.7976 0.5607 0.2532 0.033 Uiso 1 1 calc R
C28 C 0.77406(14) 0.6227(3) 0.13874(18) 0.0281(6) Uani 1 1 d .
H28 H 0.8020 0.5588 0.1125 0.034 Uiso 1 1 calc R
C29 C 0.73667(13) 0.7143(3) 0.09197(16) 0.0235(6) Uani 1 1 d .
C30 C 0.69499(14) 0.8073(3) 0.13439(17) 0.0268(6) Uani 1 1 d .
H30 H 0.6691 0.8707 0.1049 0.032 Uiso 1 1 calc R
C31 C 0.69116(14) 0.8076(3) 0.21904(17) 0.0275(6) Uani 1 1 d .
H31 H 0.6626 0.8703 0.2453 0.033 Uiso 1 1 calc R
C32 C 0.73945(15) 0.7126(3) -0.00200(16) 0.0267(6) Uani 1 1 d .
C33 C 0.80585(17) 0.6454(4) -0.0333(2) 0.0457(9) Uani 1 1 d .
H33A H 0.8447 0.6867 -0.0068 0.069 Uiso 1 1 calc R
H33B H 0.8094 0.6585 -0.0914 0.069 Uiso 1 1 calc R
H33C H 0.8049 0.5489 -0.0213 0.069 Uiso 1 1 calc R
C34 C 0.73946(18) 0.8613(4) -0.0363(2) 0.0432(8) Uani 1 1 d .
H34A H 0.6973 0.9062 -0.0214 0.065 Uiso 1 1 calc R
H34B H 0.7434 0.8585 -0.0948 0.065 Uiso 1 1 calc R
H34C H 0.7776 0.9111 -0.0138 0.065 Uiso 1 1 calc R
C35 C 0.67838(19) 0.6381(5) -0.0349(2) 0.0554(11) Uani 1 1 d .
H35A H 0.6809 0.5431 -0.0195 0.083 Uiso 1 1 calc R
H35B H 0.6778 0.6454 -0.0935 0.083 Uiso 1 1 calc R
H35C H 0.6372 0.6778 -0.0129 0.083 Uiso 1 1 calc R
C36 C 0.79755(15) 0.6822(3) 0.73604(16) 0.0298(7) Uani 1 1 d .
H36A H 0.8411 0.6491 0.7555 0.045 Uiso 1 1 calc R
H36B H 0.7614 0.6243 0.7564 0.045 Uiso 1 1 calc R
H36C H 0.7905 0.7744 0.7550 0.045 Uiso 1 1 calc R
H1 H 0.4557(17) 0.561(4) 0.608(2) 0.045(10) Uiso 1 1 d .
H3A H 0.7883(16) 0.689(4) 0.4405(19) 0.035(10) Uiso 1 1 d .
H25 H 0.6326(14) 0.774(3) 0.3692(17) 0.024(8) Uiso 1 1 d .
H7 H 0.6084(13) 0.462(3) 0.5436(14) 0.013(7) Uiso 1 1 d .

loop_
_atom_site_aniso_label
_atom_site_aniso_U_11
_atom_site_aniso_U_22
_atom_site_aniso_U_33
_atom_site_aniso_U_23
_atom_site_aniso_U_13
_atom_site_aniso_U_12
O1 0.0202(9) 0.0307(12) 0.0187(10) -0.0015(8) -0.0029(8) 0.0052(9)
O2 0.0219(9) 0.0391(13) 0.0175(9) -0.0031(9) 0.0015(7) 0.0034(10)
O3 0.0224(9) 0.0420(13) 0.0249(11) 0.0012(10) 0.0003(8) 0.0050(10)
O4 0.0224(9) 0.0379(13) 0.0247(10) -0.0001(9) -0.0021(8) 0.0037(10)
N1 0.0228(11) 0.0165(11) 0.0210(11) -0.0012(9) 0.0020(9) -0.0012(10)
N2 0.0220(11) 0.0224(12) 0.0297(12) -0.0029(11) -0.0021(9) -0.0013(11)
C1 0.0185(12) 0.0145(13) 0.0243(13) 0.0002(11) -0.0026(10) -0.0017(11)
C2 0.0164(11) 0.0181(14) 0.0240(13) -0.0021(11) 0.0002(10) -0.0011(12)
C3 0.0273(13) 0.0193(14) 0.0192(13) 0.0008(11) -0.0016(11) -0.0045(12)
C4 0.0205(13) 0.0225(15) 0.0276(14) -0.0014(12) -0.0048(11) 0.0001(12)
C5 0.0190(13) 0.0196(15) 0.0256(14) -0.0011(11) 0.0001(11) -0.0025(12)
C6 0.0193(12) 0.0149(13) 0.0217(13) -0.0019(11) -0.0001(10) -0.0026(11)
C7 0.0188(12) 0.0145(13) 0.0245(13) -0.0026(11) 0.0023(10) -0.0023(12)
C8 0.0184(12) 0.0181(14) 0.0211(12) -0.0003(11) -0.0009(10) -0.0018(12)
C9 0.0266(14) 0.0246(15) 0.0211(13) 0.0016(11) -0.0021(11) 0.0069(13)
C10 0.0268(14) 0.0234(15) 0.0260(14) -0.0034(12) 0.0032(11) 0.0087(13)
C11 0.0223(13) 0.0219(15) 0.0195(13) 0.0009(11) 0.0020(10) -0.0009(12)
C12 0.0287(13) 0.0187(14) 0.0238(14) 0.0012(11) -0.0019(11) 0.0031(13)
C13 0.0250(13) 0.0175(14) 0.0248(14) -0.0041(11) -0.0005(11) 0.0023(12)
C14 0.0355(15) 0.0220(16) 0.0208(14) 0.0011(11) 0.0040(12) -0.0001(14)
C15 0.0450(19) 0.048(2) 0.0216(15) 0.0002(13) 0.0053(13) 0.0066(17)
C16 0.0413(19) 0.058(2) 0.0290(17) -0.0085(15) -0.0034(14) -0.0021(18)
C17 0.094(3) 0.036(2) 0.0231(16) 0.0046(13) 0.0015(18) 0.021(2)
C18 0.0254(13) 0.0367(18) 0.0192(13) -0.0017(12) 0.0015(11) 0.0006(14)
C19 0.0228(13) 0.0192(14) 0.0296(15) -0.0010(13) 0.0024(11) -0.0011(12)
C20 0.0197(12) 0.0183(14) 0.0324(15) 0.0017(12) -0.0045(11) -0.0023(12)
C21 0.0249(13) 0.0228(15) 0.0288(16) -0.0013(12) 0.0009(11) -0.0022(13)
C22 0.0195(12) 0.0172(14) 0.0347(16) -0.0012(12) 0.0026(11) 0.0004(12)
C23 0.0178(12) 0.0185(14) 0.0363(16) 0.0016(12) -0.0020(11) -0.0017(12)
C24 0.0225(13) 0.0169(14) 0.0303(16) -0.0025(12) -0.0028(11) 0.0003(12)
C25 0.0233(13) 0.0229(15) 0.0318(16) -0.0007(12) -0.0044(12) -0.0008(13)
C26 0.0202(13) 0.0210(15) 0.0274(14) 0.0002(12) -0.0034(11) -0.0032(12)
C27 0.0283(14) 0.0253(15) 0.0296(15) 0.0037(13) -0.0026(12) 0.0060(14)
C28 0.0256(14) 0.0228(15) 0.0360(16) -0.0024(13) -0.0008(12) 0.0040(14)
C29 0.0241(13) 0.0197(14) 0.0266(14) -0.0009(12) -0.0064(11) -0.0007(12)
C30 0.0250(14) 0.0235(16) 0.0319(15) -0.0002(12) -0.0064(11) 0.0080(13)
C31 0.0252(14) 0.0252(16) 0.0322(16) -0.0036(13) -0.0025(12) 0.0078(13)
C32 0.0294(14) 0.0238(15) 0.0270(15) -0.0045(13) -0.0055(12) 0.0034(13)
C33 0.0474(19) 0.054(2) 0.0356(18) 0.0105(16) 0.0067(15) 0.0104(19)
C34 0.056(2) 0.039(2) 0.0348(17) 0.0010(15) -0.0042(16) 0.0054(19)
C35 0.051(2) 0.079(3) 0.0360(19) -0.0072(19) -0.0002(16) -0.028(2)
C36 0.0265(14) 0.0341(18) 0.0289(16) 0.0024(13) -0.0045(12) -0.0005(14)

loop_
_atom_type_symbol
_atom_type_description
_atom_type_scat_dispersion_real
_atom_type_scat_dispersion_imag
_atom_type_scat_source
C C 0.0033 0.0016 'International Tables Vol C Tables 4.2.6.8 and 6.1.1.4'
H H 0.0000 0.0000 'International Tables Vol C Tables 4.2.6.8 and 6.1.1.4'
N N 0.0061 0.0033 'International Tables Vol C Tables 4.2.6.8 and 6.1.1.4'
O O 0.0106 0.0060 'International Tables Vol C Tables 4.2.6.8 and 6.1.1.4'

loop_
_geom_angle_atom_site_label_1
_geom_angle_atom_site_label_2
_geom_angle_atom_site_label_3
_geom_angle
C2 O2 C18 116.9(2)
C20 O4 C36 116.5(2)
C7 N1 C8 119.5(2)
C25 N2 C26 120.7(2)
O1 C1 C2 117.9(2)
O1 C1 C6 122.3(2)
C2 C1 C6 119.8(2)
O2 C2 C3 124.7(2)
O2 C2 C1 115.6(2)
C3 C2 C1 119.6(2)
C2 C3 C4 120.6(2)
C5 C4 C3 120.1(2)
C4 C5 C6 120.2(2)
C5 C6 C1 119.7(2)
C5 C6 C7 119.5(2)
C1 C6 C7 120.8(2)
N1 C7 C6 122.8(2)
C13 C8 C9 117.9(2)
C13 C8 N1 119.2(2)
C9 C8 N1 122.7(2)
C10 C9 C8 121.0(2)
C9 C10 C11 121.6(3)
C10 C11 C12 117.0(2)
C10 C11 C14 120.8(2)
C12 C11 C14 122.0(2)
C13 C12 C11 121.4(3)
C12 C13 C8 121.0(3)
C17 C14 C16 110.5(3)
C17 C14 C11 111.3(2)
C16 C14 C11 108.0(2)
C17 C14 C15 107.3(3)
C16 C14 C15 109.0(3)
C11 C14 C15 110.8(2)
O3 C19 C24 123.2(2)
O3 C19 C20 117.3(2)
C24 C19 C20 119.5(2)
O4 C20 C21 124.9(2)
O4 C20 C19 115.2(2)
C21 C20 C19 119.8(2)
C20 C21 C22 120.4(3)
C23 C22 C21 120.6(3)
C22 C23 C24 119.9(2)
C19 C24 C23 119.8(3)
C19 C24 C25 121.1(3)
C23 C24 C25 119.1(2)
N2 C25 C24 121.6(3)
C31 C26 C27 118.3(2)
C31 C26 N2 124.2(3)
C27 C26 N2 117.4(2)
C28 C27 C26 120.5(3)
C29 C28 C27 122.0(3)
C28 C29 C30 116.7(2)
C28 C29 C32 121.8(3)
C30 C29 C32 121.5(2)
C31 C30 C29 121.8(3)
C26 C31 C30 120.7(3)
C35 C32 C33 110.0(3)
C35 C32 C29 109.7(2)
C33 C32 C29 111.5(2)
C35 C32 C34 108.9(3)
C33 C32 C34 106.1(3)
C29 C32 C34 110.5(2)

loop_
_geom_bond_atom_site_label_1
_geom_bond_atom_site_label_2
_geom_bond_distance
O1 C1 1.363(3)
O2 C2 1.370(3)
O2 C18 1.425(3)
O3 C19 1.348(3)
O4 C20 1.366(3)
O4 C36 1.420(3)
N1 C7 1.284(3)
N1 C8 1.414(3)
N2 C25 1.284(4)
N2 C26 1.416(3)
C1 C2 1.398(4)
C1 C6 1.401(3)
C2 C3 1.384(4)
C3 C4 1.397(4)
C4 C5 1.374(4)
C5 C6 1.399(3)
C6 C7 1.453(3)
C8 C13 1.389(4)
C8 C9 1.393(4)
C9 C10 1.381(4)
C10 C11 1.392(4)
C11 C12 1.403(4)
C11 C14 1.531(3)
C12 C13 1.380(4)
C14 C17 1.526(4)
C14 C16 1.530(4)
C14 C15 1.539(4)
C19 C24 1.394(4)
C19 C20 1.412(4)
C20 C21 1.379(4)
C21 C22 1.394(4)
C22 C23 1.372(4)
C23 C24 1.409(4)
C24 C25 1.458(4)
C26 C31 1.379(4)
C26 C27 1.393(4)
C27 C28 1.388(4)
C28 C29 1.381(4)
C29 C30 1.399(4)
C29 C32 1.536(4)
C30 C31 1.385(4)
C32 C35 1.492(4)
C32 C33 1.535(4)
C32 C34 1.553(5)
